data_1565070
loop_
_publ_author_name
'Crimmin, Mark Richard'
'Kong, Richard Y.'
'Batuecas, Maria'

_publ_section_title
;
 &#x000D; Reactions of Aluminium(I) with Transition Metal Carbonyls:
 Scope, Mechanism and Selectivity of CO Homologation&#x000D;
;
_journal_name_full 'Chemical Science'
_journal_paper_doi 10.1039/D1SC04940B
_journal_year 2021
_chemical_formula_moiety 'C67 H82 Al2 Mo N4 O9, C7 H8'
_chemical_formula_sum 'C74 H90 Al2 Mo N4 O9'
_chemical_formula_weight 1329.39
_space_group_crystal_system monoclinic
_space_group_IT_number 14
_space_group_name_Hall '-P 2yn'
_space_group_name_H-M_alt 'P 1 21/n 1'
_atom_sites_solution_hydrogens geom
_audit_creation_date 2021-03-29
_audit_creation_method
;
Olex2 1.2
(compiled 2018.05.29 svn.r3508 for OlexSys, GUI svn.r5506)
;
_audit_update_record
;
2021-07-08 deposited with the CCDC.	2021-10-25 downloaded from the CCDC.
;
_cell_angle_alpha 90
_cell_angle_beta 96.194(3)
_cell_angle_gamma 90
_cell_formula_units_Z 4
_cell_length_a 15.5122(5)
_cell_length_b 12.6927(3)
_cell_length_c 36.0314(9)
_cell_measurement_reflns_used 8734
_cell_measurement_temperature 173.05(10)
_cell_measurement_theta_max 73.1680
_cell_measurement_theta_min 4.2580
_cell_volume 7052.9(3)
_computing_cell_refinement 'CrysAlisPro 1.171.39.46 (Rigaku OD, 2018)'
_computing_data_collection 'CrysAlisPro 1.171.39.46 (Rigaku OD, 2018)'
_computing_data_reduction 'CrysAlisPro 1.171.39.46 (Rigaku OD, 2018)'
_computing_molecular_graphics 'Olex2 (Dolomanov et al., 2009)'
_computing_publication_material 'Olex2 (Dolomanov et al., 2009)'
_computing_structure_refinement 'ShelXL (Sheldrick, 2015)'
_computing_structure_solution
;
Superflip  (Palatinus & Chapuis, 2007;Palatinus & van der Lee, 2008;
Palatinus et al., 2012)
;
_diffrn_ambient_environment N~2~
_diffrn_ambient_temperature 173.05(10)
_diffrn_detector 'CCD plate'
_diffrn_detector_area_resol_mean 10.4115
_diffrn_detector_type Atlas
_diffrn_measured_fraction_theta_full 0.984
_diffrn_measured_fraction_theta_max 0.948
_diffrn_measurement_details
;
List of Runs (angles in degrees, time in seconds):

  # Type    Start    End  Width  t~exp~   \w     \q     \k     \f   Frames
#--------------------------------------------------------------------------
  1  \w    -71.00  12.00   1.00    5.00    --  -42.36  57.00  30.00   83
  2  \w   -107.00 -18.00   1.00    5.00    --  -42.36 -38.00  30.00   89
  3  \w     34.00 131.00   1.00   20.00    --  105.13 -61.00-150.00   97
  4  \w     77.00 172.00   1.00   20.00    --  105.13  61.00   0.00   95
  5  \w     24.00  95.00   1.00   20.00    --  105.13 -95.00 120.00   71
  6  \w     23.00 101.00   1.00   20.00    --  105.13 -95.00-180.00   78
;
_diffrn_measurement_device 'four-circle diffractometer'
_diffrn_measurement_device_type 'Xcalibur, Atlas, Ultra'
_diffrn_measurement_method '\w scans'
_diffrn_orient_matrix_type 'CrysAlisPro convention (1999,Acta A55,543-557)'
_diffrn_orient_matrix_UB_11 0.0343907000
_diffrn_orient_matrix_UB_12 0.0046140000
_diffrn_orient_matrix_UB_13 0.0417398000
_diffrn_orient_matrix_UB_21 -0.0854688000
_diffrn_orient_matrix_UB_22 -0.0494992000
_diffrn_orient_matrix_UB_23 0.0099542000
_diffrn_orient_matrix_UB_31 0.0391111000
_diffrn_orient_matrix_UB_32 -0.1105173000
_diffrn_orient_matrix_UB_33 -0.0028326000
_diffrn_radiation_monochromator mirror
_diffrn_radiation_probe x-ray
_diffrn_radiation_type CuK\a
_diffrn_radiation_wavelength 1.54184
_diffrn_reflns_av_R_equivalents 0.0351
_diffrn_reflns_av_unetI/netI 0.0495
_diffrn_reflns_Laue_measured_fraction_full 0.984
_diffrn_reflns_Laue_measured_fraction_max 0.948
_diffrn_reflns_limit_h_max 18
_diffrn_reflns_limit_h_min -16
_diffrn_reflns_limit_k_max 10
_diffrn_reflns_limit_k_min -15
_diffrn_reflns_limit_l_max 31
_diffrn_reflns_limit_l_min -44
_diffrn_reflns_number 22491
_diffrn_reflns_point_group_measured_fraction_full 0.984
_diffrn_reflns_point_group_measured_fraction_max 0.948
_diffrn_reflns_theta_full 67.684
_diffrn_reflns_theta_max 73.565
_diffrn_reflns_theta_min 3.240
_diffrn_source 'fine-focus sealed X-ray tube'
_diffrn_source_type 'Enhance Ultra (Cu) X-ray Source'
_exptl_absorpt_coefficient_mu 2.222
_exptl_absorpt_correction_T_max 0.933
_exptl_absorpt_correction_T_min 0.872
_exptl_absorpt_correction_type analytical
_exptl_absorpt_process_details
;
CrysAlisPro 1.171.39.46 (Rigaku Oxford Diffraction, 2018)
Analytical numeric absorption correction using a multifaceted crystal
			model based on expressions derived by R.C. Clark & J.S. Reid.
(Clark, R. C. & Reid, J. S. (1995). Acta Cryst. A51, 887-897)
Empirical absorption correction using spherical harmonics,
 implemented in SCALE3 ABSPACK scaling algorithm.
;
_exptl_crystal_colour 'clear reddish red'
_exptl_crystal_colour_lustre clear
_exptl_crystal_colour_modifier reddish
_exptl_crystal_colour_primary red
_exptl_crystal_density_diffrn 1.252
_exptl_crystal_description block
_exptl_crystal_F_000 2808
_exptl_crystal_size_max 0.422
_exptl_crystal_size_mid 0.183
_exptl_crystal_size_min 0.164
_refine_diff_density_max 0.491
_refine_diff_density_min -0.520
_refine_diff_density_rms 0.061
_refine_ls_extinction_method none
_refine_ls_goodness_of_fit_ref 1.043
_refine_ls_hydrogen_treatment constr
_refine_ls_matrix_type full
_refine_ls_number_parameters 832
_refine_ls_number_reflns 13474
_refine_ls_number_restraints 0
_refine_ls_restrained_S_all 1.043
_refine_ls_R_factor_all 0.0578
_refine_ls_R_factor_gt 0.0440
_refine_ls_shift/su_max 0.003
_refine_ls_shift/su_mean 0.000
_refine_ls_structure_factor_coef Fsqd
_refine_ls_weighting_details 'w=1/[\s^2^(Fo^2^)+(0.0612P)^2^+1.5471P] where P=(Fo^2^+2Fc^2^)/3'
_refine_ls_weighting_scheme calc
_refine_ls_wR_factor_gt 0.1143
_refine_ls_wR_factor_ref 0.1248
_reflns_Friedel_coverage 0.000
_reflns_number_gt 10739
_reflns_number_total 13474
_reflns_threshold_expression 'I > 2\s(I)'
_cod_data_source_file d1sc04940b3.cif
_cod_data_source_block 4-Mo
_cod_database_code 1565070
_shelx_shelxl_version_number 2016/6
_chemical_oxdiff_formula 'C67 H82 Al2 N4 O9 Mo1'
_shelx_space_group_comment
;
The symmetry employed for this shelxl refinement is uniquely defined
by the following loop, which should always be used as a source of
symmetry information in preference to the above space-group names.
They are only intended as comments.
;
_reflns_odcompleteness_completeness 98.28
_reflns_odcompleteness_iscentric 1
_reflns_odcompleteness_theta 66.49
_olex2_refinement_description
;
1. Fixed Uiso
 At 1.2 times of:
  All C(H) groups
 At 1.5 times of:
  All C(H,H,H) groups
2.a Ternary CH refined with riding coordinates:
 C24(H24), C50(H50), C33(H33), C65(H65), C62(H62), C21(H21), C36(H36), C53(H53)
2.b Aromatic/amide H refined with riding coordinates:
 C12(H12), C41(H41), C19(H19), C17(H17), C29(H29), C60(H60), C18(H18),
 C31(H31), C30(H30), C46(H46), C58(H58), C47(H47), C59(H59), C48(H48), C72(H72),
  C73(H73), C69(H69), C70(H70), C71(H71)
2.c Idealised Me refined as rotating group:
 C10(H10A,H10B,H10C), C43(H43A,H43B,H43C), C14(H14A,H14B,H14C), C34(H34A,H34B,
 H34C), C52(H52A,H52B,H52C), C51(H51A,H51B,H51C), C64(H64A,H64B,H64C), C63(H63A,
 H63B,H63C), C25(H25A,H25B,H25C), C35(H35A,H35B,H35C), C39(H39A,H39B,H39C),
 C26(H26A,H26B,H26C), C23(H23A,H23B,H23C), C67(H67A,H67B,H67C), C22(H22A,H22B,
 H22C), C37(H37A,H37B,H37C), C66(H66A,H66B,H66C), C38(H38A,H38B,H38C), C74(H74A,
 H74B,H74C), C55(H55A,H55B,H55C), C54(H54A,H54B,H54C)
;
_olex2_submission_special_instructions 'No special instructions were received'
_oxdiff_exptl_absorpt_empirical_details
;
Empirical correction (ABSPACK) includes:
- Absorption correction using spherical harmonics
- Frame scaling
;
_oxdiff_exptl_absorpt_empirical_full_max 1.345
_oxdiff_exptl_absorpt_empirical_full_min 0.772

loop_
_space_group_symop_operation_xyz
'x, y, z'
'-x+1/2, y+1/2, -z+1/2'
'-x, -y, -z'
'x-1/2, -y-1/2, z-1/2'

loop_
_atom_site_label
_atom_site_type_symbol
_atom_site_fract_x
_atom_site_fract_y
_atom_site_fract_z
_atom_site_U_iso_or_equiv
_atom_site_adp_type
_atom_site_occupancy
_atom_site_site_symmetry_order
_atom_site_calc_flag
_atom_site_refinement_flags_posn
_atom_site_refinement_flags_adp
_atom_site_refinement_flags_occupancy
_atom_site_disorder_assembly
_atom_site_disorder_group
Al2 Al 0.73697(5) 0.48743(5) 0.35822(2) 0.02825(15) Uani 1 1 d . . . . .
Al1 Al 0.41136(5) 0.41424(5) 0.38987(2) 0.02712(15) Uani 1 1 d . . . . .
O1 O 0.41737(12) 0.43461(13) 0.34185(5) 0.0309(4) Uani 1 1 d . . . . .
C9 C 0.4464(3) 0.4227(3) 0.20502(8) 0.0534(8) Uani 1 1 d . . . . .
O3 O 0.52022(12) 0.41963(14) 0.40666(5) 0.0309(4) Uani 1 1 d . . . . .
O2 O 0.64018(12) 0.47689(14) 0.32786(5) 0.0330(4) Uani 1 1 d . . . . .
O4 O 0.69302(13) 0.42891(17) 0.43524(5) 0.0418(4) Uani 1 1 d . . . . .
N2 N 0.34554(15) 0.50881(16) 0.41465(6) 0.0318(4) Uani 1 1 d . . . . .
C1 C 0.48515(17) 0.44637(18) 0.32291(7) 0.0283(5) Uani 1 1 d . . . . .
N3 N 0.82907(15) 0.40558(17) 0.34465(6) 0.0332(5) Uani 1 1 d . . . . .
N1 N 0.35831(15) 0.28879(16) 0.40120(6) 0.0326(5) Uani 1 1 d . . . . .
C5 C 0.4500(2) 0.2798(3) 0.26424(9) 0.0516(8) Uani 1 1 d . . . . .
N4 N 0.78855(15) 0.62087(16) 0.35740(6) 0.0320(5) Uani 1 1 d . . . . .
C15 C 0.35568(18) 0.62179(19) 0.40889(7) 0.0324(5) Uani 1 1 d . . . . .
O5 O 0.4403(2) 0.1914(2) 0.26352(10) 0.0784(9) Uani 1 1 d . . . . .
C3 C 0.58215(16) 0.43989(17) 0.38458(6) 0.0266(5) Uani 1 1 d . . . . .
C2 C 0.56872(16) 0.45474(17) 0.34599(7) 0.0266(5) Uani 1 1 d . . . . .
C10 C 0.2532(2) 0.5552(3) 0.46412(10) 0.0508(8) Uani 1 1 d . . . . .
H10A H 0.287306 0.564291 0.487761 0.076 Uiso 1 1 calc GR . . . .
H10B H 0.196537 0.530058 0.468108 0.076 Uiso 1 1 calc GR . . . .
H10C H 0.248034 0.621386 0.451210 0.076 Uiso 1 1 calc GR . . . .
C43 C 0.8825(2) 0.7491(2) 0.32930(9) 0.0492(8) Uani 1 1 d . . . . .
H43A H 0.911759 0.775015 0.352331 0.074 Uiso 1 1 calc GR . . . .
H43B H 0.833825 0.793692 0.321562 0.074 Uiso 1 1 calc GR . . . .
H43C H 0.921783 0.749244 0.310463 0.074 Uiso 1 1 calc GR . . . .
C7 C 0.4716(2) 0.6011(3) 0.25410(8) 0.0441(7) Uani 1 1 d . . . . .
C20 C 0.41694(19) 0.6782(2) 0.43261(7) 0.0360(6) Uani 1 1 d . . . . .
C56 C 0.76429(19) 0.70673(19) 0.38096(7) 0.0352(6) Uani 1 1 d . . . . .
O7 O 0.47339(19) 0.68904(18) 0.24890(7) 0.0621(6) Uani 1 1 d . . . . .
C11 C 0.29672(19) 0.4761(2) 0.44100(8) 0.0374(6) Uani 1 1 d . . . . .
C13 C 0.30908(19) 0.2817(2) 0.42956(8) 0.0369(6) Uani 1 1 d . . . . .
C24 C 0.4792(2) 0.6275(2) 0.46291(8) 0.0396(6) Uani 1 1 d . . . . .
H24 H 0.467434 0.551637 0.462871 0.048 Uiso 1 1 calc R . . . .
C6 C 0.3327(2) 0.4531(3) 0.25817(9) 0.0511(8) Uani 1 1 d . . . . .
C12 C 0.28349(19) 0.3699(2) 0.44856(8) 0.0399(6) Uani 1 1 d . . . . .
H12 H 0.253551 0.356174 0.469044 0.048 Uiso 1 1 calc R . . . .
C40 C 0.88589(19) 0.4489(2) 0.32345(8) 0.0389(6) Uani 1 1 d . . . . .
C44 C 0.8378(2) 0.2955(2) 0.35555(8) 0.0401(6) Uani 1 1 d . . . . .
C14 C 0.2792(2) 0.1758(3) 0.44174(9) 0.0520(8) Uani 1 1 d . . . . .
H14A H 0.225956 0.157240 0.427096 0.078 Uiso 1 1 calc GR . . . .
H14B H 0.269894 0.178673 0.467638 0.078 Uiso 1 1 calc GR . . . .
H14C H 0.322575 0.123875 0.438274 0.078 Uiso 1 1 calc GR . . . .
C45 C 0.7992(2) 0.2156(2) 0.33248(9) 0.0427(6) Uani 1 1 d . . . . .
C27 C 0.3684(2) 0.19753(19) 0.37784(7) 0.0382(6) Uani 1 1 d . . . . .
C34 C 0.6069(3) 0.1727(3) 0.39932(12) 0.0598(9) Uani 1 1 d . . . . .
H34A H 0.625611 0.106273 0.390280 0.090 Uiso 1 1 calc GR . . . .
H34B H 0.647636 0.196291 0.419563 0.090 Uiso 1 1 calc GR . . . .
H34C H 0.603533 0.223621 0.379514 0.090 Uiso 1 1 calc GR . . . .
C42 C 0.85110(19) 0.6381(2) 0.33487(7) 0.0363(6) Uani 1 1 d . . . . .
C50 C 0.7484(2) 0.2373(2) 0.29513(8) 0.0434(7) Uani 1 1 d . . . . .
H50 H 0.750888 0.313211 0.290321 0.052 Uiso 1 1 calc R . . . .
C4 C 0.67436(17) 0.44674(19) 0.40182(7) 0.0290(5) Uani 1 1 d . . . . .
C41 C 0.89032(19) 0.5566(2) 0.31685(8) 0.0395(6) Uani 1 1 d . . . . .
H41 H 0.923585 0.576881 0.298085 0.047 Uiso 1 1 calc R . . . .
C61 C 0.8145(2) 0.7240(2) 0.41551(8) 0.0431(7) Uani 1 1 d . . . . .
C32 C 0.2987(3) 0.1713(2) 0.35072(9) 0.0531(8) Uani 1 1 d . . . . .
C52 C 0.7856(3) 0.1799(3) 0.26316(11) 0.0656(10) Uani 1 1 d . . . . .
H52A H 0.846397 0.195068 0.263901 0.098 Uiso 1 1 calc GR . . . .
H52B H 0.756297 0.203170 0.239772 0.098 Uiso 1 1 calc GR . . . .
H52C H 0.777506 0.105378 0.265734 0.098 Uiso 1 1 calc GR . . . .
C51 C 0.6535(2) 0.2064(3) 0.29528(10) 0.0538(8) Uani 1 1 d . . . . .
H51A H 0.649844 0.133992 0.302604 0.081 Uiso 1 1 calc GR . . . .
H51B H 0.623791 0.215636 0.270710 0.081 Uiso 1 1 calc GR . . . .
H51C H 0.627103 0.250203 0.312610 0.081 Uiso 1 1 calc GR . . . .
C19 C 0.4223(2) 0.7869(2) 0.42724(9) 0.0444(7) Uani 1 1 d . . . . .
H19 H 0.461821 0.825974 0.442896 0.053 Uiso 1 1 calc R . . . .
C64 C 0.6344(3) 0.8503(3) 0.30790(10) 0.0590(9) Uani 1 1 d . . . . .
H64A H 0.616278 0.911794 0.320505 0.088 Uiso 1 1 calc GR . . . .
H64B H 0.595540 0.838418 0.285688 0.088 Uiso 1 1 calc GR . . . .
H64C H 0.692084 0.860677 0.301309 0.088 Uiso 1 1 calc GR . . . .
C57 C 0.6925(2) 0.7703(2) 0.36968(8) 0.0411(6) Uani 1 1 d . . . . .
C63 C 0.5401(2) 0.7329(3) 0.34241(9) 0.0502(7) Uani 1 1 d . . . . .
H63A H 0.518319 0.793188 0.354475 0.075 Uiso 1 1 calc GR . . . .
H63B H 0.539957 0.672836 0.358610 0.075 Uiso 1 1 calc GR . . . .
H63C H 0.503982 0.718840 0.319613 0.075 Uiso 1 1 calc GR . . . .
C28 C 0.4459(2) 0.1412(2) 0.38131(8) 0.0443(7) Uani 1 1 d . . . . .
C8 C 0.5940(2) 0.4323(2) 0.25426(8) 0.0403(6) Uani 1 1 d . . . . .
C33 C 0.5174(2) 0.1598(2) 0.41304(9) 0.0450(7) Uani 1 1 d . . . . .
H33 H 0.503935 0.224917 0.425839 0.054 Uiso 1 1 calc R . . . .
C25 C 0.4685(3) 0.6702(3) 0.50182(9) 0.0559(8) Uani 1 1 d . . . . .
H25A H 0.478851 0.744824 0.502337 0.084 Uiso 1 1 calc GR . . . .
H25B H 0.509318 0.636256 0.519885 0.084 Uiso 1 1 calc GR . . . .
H25C H 0.410637 0.656483 0.507662 0.084 Uiso 1 1 calc GR . . . .
C17 C 0.3132(2) 0.7795(2) 0.37537(9) 0.0507(8) Uani 1 1 d . . . . .
H17 H 0.279809 0.813932 0.356051 0.061 Uiso 1 1 calc R . . . .
C35 C 0.5188(3) 0.0690(3) 0.44132(10) 0.0530(8) Uani 1 1 d . . . . .
H35A H 0.532117 0.004269 0.429399 0.080 Uiso 1 1 calc GR . . . .
H35B H 0.462979 0.063307 0.450370 0.080 Uiso 1 1 calc GR . . . .
H35C H 0.562075 0.082722 0.461852 0.080 Uiso 1 1 calc GR . . . .
C39 C 0.9498(2) 0.3795(3) 0.30628(11) 0.0572(9) Uani 1 1 d . . . . .
H39A H 0.983034 0.340030 0.325558 0.086 Uiso 1 1 calc GR . . . .
H39B H 0.988002 0.422388 0.293435 0.086 Uiso 1 1 calc GR . . . .
H39C H 0.919015 0.331752 0.288914 0.086 Uiso 1 1 calc GR . . . .
C26 C 0.5733(2) 0.6434(3) 0.45490(9) 0.0525(8) Uani 1 1 d . . . . .
H26A H 0.579457 0.621853 0.429783 0.079 Uiso 1 1 calc GR . . . .
H26B H 0.611016 0.601934 0.472008 0.079 Uiso 1 1 calc GR . . . .
H26C H 0.588475 0.716505 0.457885 0.079 Uiso 1 1 calc GR . . . .
C29 C 0.4557(3) 0.0607(2) 0.35570(10) 0.0602(10) Uani 1 1 d . . . . .
H29 H 0.507359 0.023036 0.357111 0.072 Uiso 1 1 calc R . . . .
C60 C 0.7917(3) 0.8074(3) 0.43743(10) 0.0553(8) Uani 1 1 d . . . . .
H60 H 0.824103 0.819524 0.460276 0.066 Uiso 1 1 calc R . . . .
C18 C 0.3707(2) 0.8375(2) 0.39937(9) 0.0506(8) Uani 1 1 d . . . . .
H18 H 0.374314 0.910153 0.396653 0.061 Uiso 1 1 calc R . . . .
C49 C 0.8830(3) 0.2712(3) 0.39063(10) 0.0612(10) Uani 1 1 d . . . . .
C31 C 0.3126(3) 0.0893(3) 0.32636(10) 0.0711(13) Uani 1 1 d . . . . .
H31 H 0.268018 0.070105 0.308258 0.085 Uiso 1 1 calc R . . . .
C30 C 0.3892(4) 0.0364(3) 0.32822(10) 0.0770(15) Uani 1 1 d . . . . .
H30 H 0.397021 -0.016270 0.310958 0.092 Uiso 1 1 calc R . . . .
C65 C 0.8905(3) 0.6551(3) 0.42986(10) 0.0584(9) Uani 1 1 d . . . . .
H65 H 0.894596 0.597589 0.411982 0.070 Uiso 1 1 calc R . . . .
C46 C 0.8088(3) 0.1109(3) 0.34426(11) 0.0585(9) Uani 1 1 d . . . . .
H46 H 0.784972 0.057272 0.328821 0.070 Uiso 1 1 calc R . . . .
C23 C 0.2344(4) 0.6510(5) 0.31325(12) 0.0966(17) Uani 1 1 d . . . . .
H23A H 0.195370 0.607623 0.297368 0.145 Uiso 1 1 calc GR . . . .
H23B H 0.290998 0.648612 0.304863 0.145 Uiso 1 1 calc GR . . . .
H23C H 0.213638 0.722310 0.312347 0.145 Uiso 1 1 calc GR . . . .
C62 C 0.6330(2) 0.7548(2) 0.33368(8) 0.0447(7) Uani 1 1 d . . . . .
H62 H 0.653420 0.693355 0.320657 0.054 Uiso 1 1 calc R . . . .
C16 C 0.3039(2) 0.6705(2) 0.37943(8) 0.0416(6) Uani 1 1 d . . . . .
C21 C 0.2392(2) 0.6108(3) 0.35283(10) 0.0563(9) Uani 1 1 d . . . . .
H21 H 0.258457 0.537285 0.352619 0.068 Uiso 1 1 calc R . . . .
C67 C 0.8768(3) 0.6070(4) 0.46718(12) 0.0747(12) Uani 1 1 d . . . . .
H67A H 0.871602 0.662087 0.485064 0.112 Uiso 1 1 calc GR . . . .
H67B H 0.925418 0.563019 0.475542 0.112 Uiso 1 1 calc GR . . . .
H67C H 0.824837 0.565458 0.464625 0.112 Uiso 1 1 calc GR . . . .
C22 C 0.1498(3) 0.6116(5) 0.36627(17) 0.1018(18) Uani 1 1 d . . . . .
H22A H 0.128754 0.682667 0.366616 0.153 Uiso 1 1 calc GR . . . .
H22B H 0.153133 0.582543 0.390989 0.153 Uiso 1 1 calc GR . . . .
H22C H 0.110823 0.569979 0.349711 0.153 Uiso 1 1 calc GR . . . .
C58 C 0.6737(3) 0.8526(3) 0.39328(10) 0.0552(8) Uani 1 1 d . . . . .
H58 H 0.626222 0.895687 0.386304 0.066 Uiso 1 1 calc R . . . .
C47 C 0.8531(3) 0.0857(3) 0.37839(13) 0.0770(13) Uani 1 1 d . . . . .
H47 H 0.858293 0.015835 0.386099 0.092 Uiso 1 1 calc R . . . .
C36 C 0.2132(3) 0.2307(3) 0.34682(11) 0.0634(10) Uani 1 1 d . . . . .
H36 H 0.211565 0.274011 0.369241 0.076 Uiso 1 1 calc R . . . .
C37 C 0.2098(3) 0.3044(4) 0.31363(15) 0.0870(15) Uani 1 1 d . . . . .
H37A H 0.209020 0.263863 0.291091 0.131 Uiso 1 1 calc GR . . . .
H37B H 0.259927 0.349225 0.316129 0.131 Uiso 1 1 calc GR . . . .
H37C H 0.158333 0.346709 0.312625 0.131 Uiso 1 1 calc GR . . . .
C59 C 0.7237(3) 0.8717(3) 0.42662(11) 0.0625(10) Uani 1 1 d . . . . .
H59 H 0.710902 0.928130 0.441557 0.075 Uiso 1 1 calc R . . . .
C66 C 0.9779(3) 0.7166(5) 0.43337(15) 0.0913(15) Uani 1 1 d . . . . .
H66A H 0.989515 0.740871 0.409166 0.137 Uiso 1 1 calc GR . . . .
H66B H 1.023945 0.670989 0.443474 0.137 Uiso 1 1 calc GR . . . .
H66C H 0.974183 0.775958 0.449650 0.137 Uiso 1 1 calc GR . . . .
C38 C 0.1342(3) 0.1579(4) 0.34397(14) 0.0856(15) Uani 1 1 d . . . . .
H38A H 0.082513 0.199326 0.344342 0.128 Uiso 1 1 calc GR . . . .
H38B H 0.139217 0.110019 0.364703 0.128 Uiso 1 1 calc GR . . . .
H38C H 0.131298 0.118794 0.321069 0.128 Uiso 1 1 calc GR . . . .
C48 C 0.8894(4) 0.1647(3) 0.40079(13) 0.0816(14) Uani 1 1 d . . . . .
H48 H 0.919430 0.147006 0.423674 0.098 Uiso 1 1 calc R . . . .
O9 O 0.4384(3) 0.4078(3) 0.17350(7) 0.0871(11) Uani 1 1 d . . . . .
Mo1 Mo 0.46439(2) 0.44099(2) 0.26071(2) 0.03538(8) Uani 1 1 d . . . . .
O8 O 0.66208(17) 0.42764(17) 0.24543(7) 0.0515(5) Uani 1 1 d . . . . .
O6 O 0.25966(19) 0.4592(3) 0.25217(9) 0.0821(9) Uani 1 1 d . . . . .
C68 C 0.3102(4) 0.4022(4) 0.01722(14) 0.0825(13) Uani 1 1 d . . . . .
C72 C 0.3674(4) 0.4224(4) 0.08072(16) 0.0913(15) Uani 1 1 d . . . . .
H72 H 0.364386 0.404764 0.105595 0.110 Uiso 1 1 calc R . . . .
C73 C 0.3116(4) 0.3745(4) 0.05313(15) 0.0869(14) Uani 1 1 d . . . . .
H73 H 0.274340 0.321900 0.059712 0.104 Uiso 1 1 calc R . . . .
C69 C 0.3696(4) 0.4757(4) 0.00720(17) 0.0859(14) Uani 1 1 d . . . . .
H69 H 0.371612 0.493328 -0.017747 0.103 Uiso 1 1 calc R . . . .
C70 C 0.4256(4) 0.5221(5) 0.03454(19) 0.1008(17) Uani 1 1 d . . . . .
H70 H 0.464226 0.573344 0.028112 0.121 Uiso 1 1 calc R . . . .
C71 C 0.4250(4) 0.4929(5) 0.07218(18) 0.1040(19) Uani 1 1 d . . . . .
H71 H 0.464173 0.522423 0.090646 0.125 Uiso 1 1 calc R . . . .
C74 C 0.2490(5) 0.3516(6) -0.0109(2) 0.133(3) Uani 1 1 d . . . . .
H74A H 0.191231 0.374492 -0.007876 0.199 Uiso 1 1 calc GR . . . .
H74B H 0.252758 0.276528 -0.007953 0.199 Uiso 1 1 calc GR . . . .
H74C H 0.262931 0.370549 -0.035356 0.199 Uiso 1 1 calc GR . . . .
C55 C 1.0186(5) 0.3672(7) 0.41260(19) 0.150(3) Uani 1 1 d . . . . .
H55A H 1.043483 0.418011 0.430380 0.224 Uiso 1 1 calc GR . . . .
H55B H 1.024904 0.391338 0.387786 0.224 Uiso 1 1 calc GR . . . .
H55C H 1.047788 0.300945 0.416833 0.224 Uiso 1 1 calc GR . . . .
C53 C 0.9247(4) 0.3539(3) 0.41695(13) 0.0849(16) Uani 1 1 d . . . . .
H53 H 0.895979 0.421095 0.410293 0.102 Uiso 1 1 calc R . . . .
C54 C 0.9144(4) 0.3329(5) 0.45734(15) 0.108(2) Uani 1 1 d . . . . .
H54A H 0.948308 0.272451 0.465701 0.162 Uiso 1 1 calc GR . . . .
H54B H 0.854413 0.319629 0.460010 0.162 Uiso 1 1 calc GR . . . .
H54C H 0.933785 0.393052 0.472060 0.162 Uiso 1 1 calc GR . . . .

loop_
_atom_site_aniso_label
_atom_site_aniso_U_11
_atom_site_aniso_U_22
_atom_site_aniso_U_33
_atom_site_aniso_U_23
_atom_site_aniso_U_13
_atom_site_aniso_U_12
Al2 0.0314(4) 0.0267(3) 0.0275(3) -0.0009(3) 0.0074(3) -0.0007(3)
Al1 0.0304(4) 0.0263(3) 0.0251(3) -0.0015(3) 0.0048(3) -0.0028(3)
O1 0.0312(9) 0.0355(9) 0.0259(8) -0.0007(7) 0.0028(7) -0.0021(7)
C9 0.081(3) 0.0477(16) 0.0301(15) -0.0040(12) -0.0015(14) 0.0150(16)
O3 0.0320(9) 0.0367(9) 0.0244(8) 0.0012(7) 0.0053(7) -0.0034(7)
O2 0.0349(10) 0.0388(9) 0.0266(8) 0.0007(7) 0.0090(7) -0.0022(8)
O4 0.0377(11) 0.0585(12) 0.0287(9) 0.0045(8) 0.0012(8) -0.0039(9)
N2 0.0344(12) 0.0302(10) 0.0318(10) -0.0016(8) 0.0079(9) -0.0032(9)
C1 0.0364(13) 0.0237(10) 0.0246(11) 0.0011(8) 0.0024(9) 0.0019(9)
N3 0.0334(12) 0.0316(10) 0.0347(11) -0.0035(9) 0.0044(9) 0.0026(9)
N1 0.0374(12) 0.0283(10) 0.0319(10) -0.0016(8) 0.0035(9) -0.0059(9)
C5 0.059(2) 0.0490(18) 0.0444(16) 0.0042(13) -0.0067(14) -0.0039(15)
N4 0.0372(12) 0.0293(10) 0.0308(10) -0.0020(8) 0.0095(9) -0.0018(9)
C15 0.0392(15) 0.0295(12) 0.0298(12) -0.0025(10) 0.0093(10) 0.0023(10)
O5 0.088(2) 0.0417(14) 0.101(2) 0.0028(13) -0.0119(17) -0.0125(13)
C3 0.0313(13) 0.0250(10) 0.0241(11) -0.0011(8) 0.0050(9) -0.0013(9)
C2 0.0310(13) 0.0226(10) 0.0270(11) -0.0006(8) 0.0066(9) -0.0001(9)
C10 0.0534(19) 0.0505(17) 0.0530(18) -0.0048(14) 0.0263(15) 0.0020(15)
C43 0.058(2) 0.0441(15) 0.0485(17) 0.0050(13) 0.0204(15) -0.0146(14)
C7 0.0523(19) 0.0490(17) 0.0305(13) 0.0044(12) 0.0019(12) 0.0011(14)
C20 0.0454(16) 0.0326(12) 0.0315(12) -0.0022(10) 0.0108(11) -0.0010(11)
C56 0.0459(16) 0.0276(11) 0.0342(13) -0.0019(10) 0.0145(11) -0.0058(11)
O7 0.0851(19) 0.0395(12) 0.0595(14) 0.0087(10) -0.0020(13) -0.0006(12)
C11 0.0349(14) 0.0418(14) 0.0367(13) -0.0034(11) 0.0099(11) -0.0020(11)
C13 0.0370(15) 0.0393(13) 0.0346(13) 0.0018(11) 0.0045(11) -0.0090(11)
C24 0.0533(18) 0.0312(12) 0.0338(13) -0.0036(10) 0.0017(12) -0.0030(12)
C6 0.052(2) 0.0625(19) 0.0366(15) 0.0140(14) -0.0050(13) 0.0021(16)
C12 0.0399(16) 0.0449(14) 0.0369(14) 0.0034(12) 0.0140(12) -0.0039(12)
C40 0.0363(15) 0.0469(15) 0.0343(13) -0.0077(11) 0.0080(11) 0.0017(12)
C44 0.0434(16) 0.0336(13) 0.0424(14) -0.0004(11) 0.0010(12) 0.0091(12)
C14 0.062(2) 0.0459(16) 0.0498(17) 0.0064(14) 0.0137(15) -0.0169(15)
C45 0.0489(18) 0.0340(13) 0.0448(15) -0.0016(12) 0.0027(13) 0.0082(12)
C27 0.0590(18) 0.0236(11) 0.0320(13) -0.0006(10) 0.0047(12) -0.0080(12)
C34 0.066(2) 0.0420(16) 0.074(2) 0.0085(16) 0.0199(19) 0.0080(16)
C42 0.0395(15) 0.0400(13) 0.0308(12) 0.0020(11) 0.0097(11) -0.0044(11)
C50 0.0552(19) 0.0313(13) 0.0430(15) -0.0018(11) 0.0018(13) 0.0030(12)
C4 0.0321(13) 0.0295(11) 0.0254(11) -0.0009(9) 0.0026(9) 0.0001(10)
C41 0.0367(15) 0.0498(15) 0.0345(13) -0.0019(12) 0.0153(11) -0.0034(12)
C61 0.0525(18) 0.0401(14) 0.0369(14) -0.0057(12) 0.0063(12) -0.0067(13)
C32 0.080(2) 0.0352(14) 0.0413(16) -0.0009(12) -0.0074(15) -0.0179(15)
C52 0.077(3) 0.068(2) 0.053(2) -0.0127(17) 0.0128(18) -0.001(2)
C51 0.057(2) 0.0514(17) 0.0525(18) 0.0000(15) 0.0017(15) 0.0002(15)
C19 0.060(2) 0.0317(13) 0.0425(15) -0.0023(11) 0.0095(14) -0.0012(13)
C64 0.081(3) 0.0470(17) 0.0506(18) 0.0077(15) 0.0149(18) 0.0121(17)
C57 0.0521(18) 0.0317(13) 0.0406(14) -0.0043(11) 0.0094(13) 0.0009(12)
C63 0.061(2) 0.0470(16) 0.0433(16) -0.0048(13) 0.0073(14) 0.0076(15)
C28 0.072(2) 0.0275(12) 0.0347(14) -0.0008(11) 0.0103(13) -0.0015(13)
C8 0.0566(19) 0.0340(13) 0.0313(13) 0.0037(10) 0.0088(12) 0.0058(12)
C33 0.0576(19) 0.0317(13) 0.0465(16) 0.0016(12) 0.0089(14) 0.0063(13)
C25 0.077(2) 0.0569(18) 0.0336(15) -0.0030(14) 0.0043(15) -0.0005(17)
C17 0.067(2) 0.0425(15) 0.0431(16) 0.0074(13) 0.0072(15) 0.0166(15)
C35 0.064(2) 0.0438(16) 0.0507(18) 0.0102(14) 0.0055(16) 0.0050(15)
C39 0.048(2) 0.061(2) 0.065(2) -0.0129(17) 0.0207(16) 0.0086(16)
C26 0.054(2) 0.0581(18) 0.0436(16) -0.0074(14) -0.0012(14) -0.0007(15)
C29 0.102(3) 0.0319(14) 0.0468(18) -0.0053(13) 0.0107(19) 0.0127(17)
C60 0.069(2) 0.0519(18) 0.0443(17) -0.0141(14) 0.0049(15) -0.0057(17)
C18 0.068(2) 0.0309(13) 0.0540(18) 0.0058(13) 0.0109(16) 0.0052(14)
C49 0.074(3) 0.0501(18) 0.0539(19) -0.0021(15) -0.0202(18) 0.0144(17)
C31 0.123(4) 0.0352(16) 0.0481(19) -0.0072(14) -0.022(2) -0.013(2)
C30 0.154(5) 0.0357(16) 0.0408(18) -0.0125(14) 0.006(2) -0.008(2)
C65 0.065(2) 0.062(2) 0.0449(17) -0.0142(15) -0.0095(15) 0.0040(17)
C46 0.072(2) 0.0363(15) 0.063(2) -0.0002(14) -0.0102(18) 0.0100(16)
C23 0.111(4) 0.122(4) 0.051(2) -0.009(3) -0.020(2) 0.001(3)
C62 0.059(2) 0.0360(13) 0.0403(15) -0.0034(12) 0.0087(13) 0.0130(13)
C16 0.0441(17) 0.0429(14) 0.0375(14) -0.0016(12) 0.0039(12) 0.0103(13)
C21 0.059(2) 0.0518(18) 0.0542(19) -0.0074(15) -0.0131(16) 0.0159(16)
C67 0.073(3) 0.080(3) 0.066(2) 0.018(2) -0.014(2) -0.013(2)
C22 0.058(3) 0.142(5) 0.104(4) -0.031(4) 0.001(3) -0.029(3)
C58 0.069(2) 0.0410(16) 0.0551(19) -0.0135(14) 0.0062(16) 0.0123(15)
C47 0.109(4) 0.0368(17) 0.080(3) 0.0052(17) -0.016(3) 0.014(2)
C36 0.074(3) 0.0506(18) 0.060(2) 0.0041(16) -0.0185(18) -0.0180(18)
C37 0.072(3) 0.081(3) 0.102(4) 0.038(3) -0.021(3) -0.025(2)
C59 0.084(3) 0.0466(17) 0.058(2) -0.0230(16) 0.0117(19) 0.0028(18)
C66 0.058(3) 0.133(5) 0.083(3) 0.008(3) 0.008(2) -0.007(3)
C38 0.088(3) 0.085(3) 0.077(3) 0.020(2) -0.021(2) -0.043(3)
C48 0.116(4) 0.051(2) 0.068(3) 0.0101(18) -0.034(2) 0.021(2)
O9 0.148(3) 0.0810(18) 0.0281(12) -0.0079(12) -0.0084(14) 0.045(2)
Mo1 0.04673(14) 0.03641(12) 0.02228(11) 0.00110(8) 0.00042(8) 0.00280(9)
O8 0.0622(15) 0.0465(11) 0.0490(12) 0.0058(10) 0.0206(11) 0.0086(10)
O6 0.0528(17) 0.113(2) 0.0782(19) 0.0426(18) -0.0038(14) 0.0045(16)
C68 0.082(3) 0.088(3) 0.077(3) 0.008(3) 0.006(2) -0.001(3)
C72 0.108(4) 0.091(3) 0.076(3) -0.009(3) 0.018(3) -0.003(3)
C73 0.086(3) 0.093(3) 0.084(3) 0.012(3) 0.020(3) 0.005(3)
C69 0.089(3) 0.067(3) 0.102(4) 0.010(3) 0.013(3) -0.003(2)
C70 0.089(4) 0.102(4) 0.114(5) -0.018(4) 0.024(3) -0.016(3)
C71 0.095(4) 0.118(5) 0.100(4) -0.042(4) 0.018(3) -0.015(4)
C74 0.118(5) 0.145(6) 0.127(6) 0.019(5) -0.028(4) -0.039(5)
C55 0.166(8) 0.187(8) 0.093(4) -0.037(5) 0.000(5) -0.094(7)
C53 0.120(4) 0.055(2) 0.068(3) -0.0036(19) -0.044(3) 0.010(2)
C54 0.124(5) 0.117(4) 0.074(3) -0.033(3) -0.029(3) 0.017(4)

loop_
_atom_type_symbol
_atom_type_description
_atom_type_scat_dispersion_real
_atom_type_scat_dispersion_imag
_atom_type_scat_source
C C 0.0181 0.0091 'International Tables Vol C Tables 4.2.6.8 and 6.1.1.4'
H H 0.0000 0.0000 'International Tables Vol C Tables 4.2.6.8 and 6.1.1.4'
Al Al 0.2130 0.2455 'International Tables Vol C Tables 4.2.6.8 and 6.1.1.4'
Mo Mo -0.0483 2.7339 'International Tables Vol C Tables 4.2.6.8 and 6.1.1.4'
N N 0.0311 0.0180 'International Tables Vol C Tables 4.2.6.8 and 6.1.1.4'
O O 0.0492 0.0322 'International Tables Vol C Tables 4.2.6.8 and 6.1.1.4'

loop_
_exptl_crystal_face_index_h
_exptl_crystal_face_index_k
_exptl_crystal_face_index_l
_exptl_crystal_face_perp_dist
-9 0 13 0.0706
9 1 -13 0.1104
0 8 -3 0.2120
5 -1 18 0.1011
3 4 19 0.1011
-6 6 -9 0.1587
-5 -1 -19 0.0558
-5 0 -19 0.0579
-9 -2 13 0.0733
6 -7 -5 0.1523

loop_
_geom_angle_atom_site_label_1
_geom_angle_atom_site_label_2
_geom_angle_atom_site_label_3
_geom_angle
_geom_angle_site_symmetry_1
_geom_angle_site_symmetry_3
_geom_angle_publ_flag
O2 Al2 N3 114.70(10) . . ?
O2 Al2 N4 113.25(10) . . ?
O2 Al2 C4 90.83(10) . . ?
N3 Al2 N4 99.09(10) . . ?
N3 Al2 C4 120.66(10) . . ?
N4 Al2 C4 119.31(10) . . ?
O1 Al1 N2 117.73(10) . . ?
O1 Al1 N1 114.40(9) . . ?
O3 Al1 O1 100.61(9) . . ?
O3 Al1 N2 111.77(10) . . ?
O3 Al1 N1 113.29(10) . . ?
N1 Al1 N2 99.68(10) . . ?
C1 O1 Al1 130.74(17) . . ?
O9 C9 Mo1 176.7(3) . . ?
C3 O3 Al1 122.40(16) . . ?
C2 O2 Al2 113.37(15) . . ?
C15 N2 Al1 119.43(16) . . ?
C11 N2 Al1 121.29(19) . . ?
C11 N2 C15 118.8(2) . . ?
O1 C1 C2 114.8(2) . . ?
O1 C1 Mo1 118.59(17) . . ?
C2 C1 Mo1 126.51(17) . . ?
C40 N3 Al2 119.11(19) . . ?
C40 N3 C44 119.9(2) . . ?
C44 N3 Al2 120.90(19) . . ?
C13 N1 Al1 121.75(18) . . ?
C13 N1 C27 119.6(2) . . ?
C27 N1 Al1 118.60(17) . . ?
O5 C5 Mo1 175.1(3) . . ?
C56 N4 Al2 121.97(16) . . ?
C42 N4 Al2 119.49(18) . . ?
C42 N4 C56 118.5(2) . . ?
C20 C15 N2 119.4(2) . . ?
C16 C15 N2 118.6(2) . . ?
C16 C15 C20 122.0(2) . . ?
O3 C3 C2 125.4(2) . . ?
O3 C3 C4 118.6(2) . . ?
C2 C3 C4 116.0(2) . . ?
O2 C2 C1 117.0(2) . . ?
O2 C2 C3 117.3(2) . . ?
C3 C2 C1 125.6(2) . . ?
H10A C10 H10B 109.5 . . ?
H10A C10 H10C 109.5 . . ?
H10B C10 H10C 109.5 . . ?
C11 C10 H10A 109.5 . . ?
C11 C10 H10B 109.5 . . ?
C11 C10 H10C 109.5 . . ?
H43A C43 H43B 109.5 . . ?
H43A C43 H43C 109.5 . . ?
H43B C43 H43C 109.5 . . ?
C42 C43 H43A 109.5 . . ?
C42 C43 H43B 109.5 . . ?
C42 C43 H43C 109.5 . . ?
O7 C7 Mo1 176.8(3) . . ?
C15 C20 C24 123.8(2) . . ?
C19 C20 C15 117.8(3) . . ?
C19 C20 C24 118.4(3) . . ?
C61 C56 N4 118.5(3) . . ?
C57 C56 N4 120.7(3) . . ?
C57 C56 C61 120.8(3) . . ?
N2 C11 C10 120.3(3) . . ?
N2 C11 C12 122.9(3) . . ?
C12 C11 C10 116.8(2) . . ?
N1 C13 C12 122.4(2) . . ?
N1 C13 C14 120.0(3) . . ?
C12 C13 C14 117.5(3) . . ?
C20 C24 H24 108.1 . . ?
C20 C24 C25 112.6(3) . . ?
C20 C24 C26 110.7(2) . . ?
C25 C24 H24 108.1 . . ?
C25 C24 C26 109.0(3) . . ?
C26 C24 H24 108.1 . . ?
O6 C6 Mo1 171.6(3) . . ?
C11 C12 H12 115.6 . . ?
C13 C12 C11 128.7(3) . . ?
C13 C12 H12 115.6 . . ?
N3 C40 C41 123.1(2) . . ?
N3 C40 C39 119.6(3) . . ?
C41 C40 C39 117.2(3) . . ?
C45 C44 N3 120.9(3) . . ?
C45 C44 C49 120.8(3) . . ?
C49 C44 N3 118.3(3) . . ?
C13 C14 H14A 109.5 . . ?
C13 C14 H14B 109.5 . . ?
C13 C14 H14C 109.5 . . ?
H14A C14 H14B 109.5 . . ?
H14A C14 H14C 109.5 . . ?
H14B C14 H14C 109.5 . . ?
C44 C45 C50 123.0(3) . . ?
C46 C45 C44 118.8(3) . . ?
C46 C45 C50 118.2(3) . . ?
C32 C27 N1 117.8(3) . . ?
C28 C27 N1 120.3(3) . . ?
C28 C27 C32 121.9(3) . . ?
H34A C34 H34B 109.5 . . ?
H34A C34 H34C 109.5 . . ?
H34B C34 H34C 109.5 . . ?
C33 C34 H34A 109.5 . . ?
C33 C34 H34B 109.5 . . ?
C33 C34 H34C 109.5 . . ?
N4 C42 C43 119.6(2) . . ?
N4 C42 C41 122.5(2) . . ?
C41 C42 C43 117.8(2) . . ?
C45 C50 H50 108.1 . . ?
C45 C50 C52 112.4(3) . . ?
C45 C50 C51 111.2(3) . . ?
C52 C50 H50 108.1 . . ?
C51 C50 H50 108.1 . . ?
C51 C50 C52 108.9(3) . . ?
O4 C4 Al2 137.2(2) . . ?
O4 C4 C3 120.6(2) . . ?
C3 C4 Al2 102.23(15) . . ?
C40 C41 C42 128.1(2) . . ?
C40 C41 H41 115.9 . . ?
C42 C41 H41 115.9 . . ?
C56 C61 C65 123.2(3) . . ?
C60 C61 C56 118.0(3) . . ?
C60 C61 C65 118.9(3) . . ?
C27 C32 C36 122.7(3) . . ?
C31 C32 C27 116.9(4) . . ?
C31 C32 C36 120.3(3) . . ?
C50 C52 H52A 109.5 . . ?
C50 C52 H52B 109.5 . . ?
C50 C52 H52C 109.5 . . ?
H52A C52 H52B 109.5 . . ?
H52A C52 H52C 109.5 . . ?
H52B C52 H52C 109.5 . . ?
C50 C51 H51A 109.5 . . ?
C50 C51 H51B 109.5 . . ?
C50 C51 H51C 109.5 . . ?
H51A C51 H51B 109.5 . . ?
H51A C51 H51C 109.5 . . ?
H51B C51 H51C 109.5 . . ?
C20 C19 H19 119.2 . . ?
C18 C19 C20 121.6(3) . . ?
C18 C19 H19 119.2 . . ?
H64A C64 H64B 109.5 . . ?
H64A C64 H64C 109.5 . . ?
H64B C64 H64C 109.5 . . ?
C62 C64 H64A 109.5 . . ?
C62 C64 H64B 109.5 . . ?
C62 C64 H64C 109.5 . . ?
C56 C57 C62 124.3(2) . . ?
C58 C57 C56 117.8(3) . . ?
C58 C57 C62 117.9(3) . . ?
H63A C63 H63B 109.5 . . ?
H63A C63 H63C 109.5 . . ?
H63B C63 H63C 109.5 . . ?
C62 C63 H63A 109.5 . . ?
C62 C63 H63B 109.5 . . ?
C62 C63 H63C 109.5 . . ?
C27 C28 C33 122.7(2) . . ?
C27 C28 C29 118.1(3) . . ?
C29 C28 C33 119.1(3) . . ?
O8 C8 Mo1 170.3(3) . . ?
C34 C33 H33 108.0 . . ?
C34 C33 C35 110.2(3) . . ?
C28 C33 C34 112.7(3) . . ?
C28 C33 H33 108.0 . . ?
C28 C33 C35 109.8(3) . . ?
C35 C33 H33 108.0 . . ?
C24 C25 H25A 109.5 . . ?
C24 C25 H25B 109.5 . . ?
C24 C25 H25C 109.5 . . ?
H25A C25 H25B 109.5 . . ?
H25A C25 H25C 109.5 . . ?
H25B C25 H25C 109.5 . . ?
C18 C17 H17 119.1 . . ?
C18 C17 C16 121.7(3) . . ?
C16 C17 H17 119.1 . . ?
C33 C35 H35A 109.5 . . ?
C33 C35 H35B 109.5 . . ?
C33 C35 H35C 109.5 . . ?
H35A C35 H35B 109.5 . . ?
H35A C35 H35C 109.5 . . ?
H35B C35 H35C 109.5 . . ?
C40 C39 H39A 109.5 . . ?
C40 C39 H39B 109.5 . . ?
C40 C39 H39C 109.5 . . ?
H39A C39 H39B 109.5 . . ?
H39A C39 H39C 109.5 . . ?
H39B C39 H39C 109.5 . . ?
C24 C26 H26A 109.5 . . ?
C24 C26 H26B 109.5 . . ?
C24 C26 H26C 109.5 . . ?
H26A C26 H26B 109.5 . . ?
H26A C26 H26C 109.5 . . ?
H26B C26 H26C 109.5 . . ?
C28 C29 H29 119.7 . . ?
C30 C29 C28 120.6(4) . . ?
C30 C29 H29 119.7 . . ?
C61 C60 H60 118.9 . . ?
C59 C60 C61 122.2(3) . . ?
C59 C60 H60 118.9 . . ?
C19 C18 C17 119.6(3) . . ?
C19 C18 H18 120.2 . . ?
C17 C18 H18 120.2 . . ?
C44 C49 C53 123.2(3) . . ?
C48 C49 C44 117.3(3) . . ?
C48 C49 C53 119.5(3) . . ?
C32 C31 H31 119.0 . . ?
C30 C31 C32 122.1(4) . . ?
C30 C31 H31 119.0 . . ?
C29 C30 H30 119.9 . . ?
C31 C30 C29 120.3(3) . . ?
C31 C30 H30 119.9 . . ?
C61 C65 H65 108.0 . . ?
C61 C65 C66 112.2(3) . . ?
C67 C65 C61 111.0(3) . . ?
C67 C65 H65 108.0 . . ?
C67 C65 C66 109.5(3) . . ?
C66 C65 H65 108.0 . . ?
C45 C46 H46 119.4 . . ?
C47 C46 C45 121.2(3) . . ?
C47 C46 H46 119.4 . . ?
H23A C23 H23B 109.5 . . ?
H23A C23 H23C 109.5 . . ?
H23B C23 H23C 109.5 . . ?
C21 C23 H23A 109.5 . . ?
C21 C23 H23B 109.5 . . ?
C21 C23 H23C 109.5 . . ?
C64 C62 C63 110.1(3) . . ?
C64 C62 H62 108.3 . . ?
C57 C62 C64 111.6(3) . . ?
C57 C62 C63 110.2(3) . . ?
C57 C62 H62 108.3 . . ?
C63 C62 H62 108.3 . . ?
C15 C16 C21 123.0(3) . . ?
C17 C16 C15 117.2(3) . . ?
C17 C16 C21 119.8(3) . . ?
C23 C21 C16 113.0(4) . . ?
C23 C21 H21 107.4 . . ?
C23 C21 C22 110.2(4) . . ?
C16 C21 H21 107.4 . . ?
C16 C21 C22 111.2(3) . . ?
C22 C21 H21 107.4 . . ?
C65 C67 H67A 109.5 . . ?
C65 C67 H67B 109.5 . . ?
C65 C67 H67C 109.5 . . ?
H67A C67 H67B 109.5 . . ?
H67A C67 H67C 109.5 . . ?
H67B C67 H67C 109.5 . . ?
C21 C22 H22A 109.5 . . ?
C21 C22 H22B 109.5 . . ?
C21 C22 H22C 109.5 . . ?
H22A C22 H22B 109.5 . . ?
H22A C22 H22C 109.5 . . ?
H22B C22 H22C 109.5 . . ?
C57 C58 H58 119.1 . . ?
C59 C58 C57 121.8(3) . . ?
C59 C58 H58 119.1 . . ?
C46 C47 H47 120.4 . . ?
C48 C47 C46 119.2(3) . . ?
C48 C47 H47 120.4 . . ?
C32 C36 H36 107.6 . . ?
C32 C36 C38 113.1(3) . . ?
C37 C36 C32 109.6(4) . . ?
C37 C36 H36 107.6 . . ?
C37 C36 C38 111.1(3) . . ?
C38 C36 H36 107.6 . . ?
C36 C37 H37A 109.5 . . ?
C36 C37 H37B 109.5 . . ?
C36 C37 H37C 109.5 . . ?
H37A C37 H37B 109.5 . . ?
H37A C37 H37C 109.5 . . ?
H37B C37 H37C 109.5 . . ?
C60 C59 C58 119.4(3) . . ?
C60 C59 H59 120.3 . . ?
C58 C59 H59 120.3 . . ?
C65 C66 H66A 109.5 . . ?
C65 C66 H66B 109.5 . . ?
C65 C66 H66C 109.5 . . ?
H66A C66 H66B 109.5 . . ?
H66A C66 H66C 109.5 . . ?
H66B C66 H66C 109.5 . . ?
C36 C38 H38A 109.5 . . ?
C36 C38 H38B 109.5 . . ?
C36 C38 H38C 109.5 . . ?
H38A C38 H38B 109.5 . . ?
H38A C38 H38C 109.5 . . ?
H38B C38 H38C 109.5 . . ?
C49 C48 H48 118.7 . . ?
C47 C48 C49 122.7(4) . . ?
C47 C48 H48 118.7 . . ?
C9 Mo1 C1 175.10(11) . . ?
C9 Mo1 C5 86.72(13) . . ?
C9 Mo1 C7 90.12(13) . . ?
C9 Mo1 C6 86.20(15) . . ?
C9 Mo1 C8 84.99(14) . . ?
C5 Mo1 C1 88.46(11) . . ?
C7 Mo1 C1 94.73(10) . . ?
C7 Mo1 C5 175.87(13) . . ?
C7 Mo1 C8 88.48(12) . . ?
C6 Mo1 C1 94.47(11) . . ?
C6 Mo1 C5 87.85(15) . . ?
C6 Mo1 C7 89.29(14) . . ?
C6 Mo1 C8 170.91(12) . . ?
C8 Mo1 C1 94.50(10) . . ?
C8 Mo1 C5 93.89(13) . . ?
C73 C68 C69 119.1(5) . . ?
C73 C68 C74 119.7(6) . . ?
C69 C68 C74 121.1(5) . . ?
C73 C72 H72 119.5 . . ?
C71 C72 H72 119.5 . . ?
C71 C72 C73 121.0(6) . . ?
C68 C73 C72 121.4(5) . . ?
C68 C73 H73 119.3 . . ?
C72 C73 H73 119.3 . . ?
C68 C69 H69 120.4 . . ?
C70 C69 C68 119.2(6) . . ?
C70 C69 H69 120.4 . . ?
C69 C70 H70 119.7 . . ?
C69 C70 C71 120.6(6) . . ?
C71 C70 H70 119.7 . . ?
C72 C71 C70 118.5(6) . . ?
C72 C71 H71 120.8 . . ?
C70 C71 H71 120.8 . . ?
C68 C74 H74A 109.5 . . ?
C68 C74 H74B 109.5 . . ?
C68 C74 H74C 109.5 . . ?
H74A C74 H74B 109.5 . . ?
H74A C74 H74C 109.5 . . ?
H74B C74 H74C 109.5 . . ?
H55A C55 H55B 109.5 . . ?
H55A C55 H55C 109.5 . . ?
H55B C55 H55C 109.5 . . ?
C53 C55 H55A 109.5 . . ?
C53 C55 H55B 109.5 . . ?
C53 C55 H55C 109.5 . . ?
C49 C53 H53 107.4 . . ?
C55 C53 C49 111.7(5) . . ?
C55 C53 H53 107.4 . . ?
C55 C53 C54 109.2(5) . . ?
C54 C53 C49 113.6(5) . . ?
C54 C53 H53 107.4 . . ?
C53 C54 H54A 109.5 . . ?
C53 C54 H54B 109.5 . . ?
C53 C54 H54C 109.5 . . ?
H54A C54 H54B 109.5 . . ?
H54A C54 H54C 109.5 . . ?
H54B C54 H54C 109.5 . . ?

loop_
_geom_bond_atom_site_label_1
_geom_bond_atom_site_label_2
_geom_bond_distance
_geom_bond_site_symmetry_2
_geom_bond_publ_flag
Al2 O2 1.765(2) . ?
Al2 N3 1.874(2) . ?
Al2 N4 1.875(2) . ?
Al2 C4 2.002(3) . ?
Al1 O1 1.7621(18) . ?
Al1 O3 1.732(2) . ?
Al1 N2 1.865(2) . ?
Al1 N1 1.858(2) . ?
O1 C1 1.322(3) . ?
C9 O9 1.145(4) . ?
C9 Mo1 2.009(3) . ?
O3 C3 1.337(3) . ?
O2 C2 1.375(3) . ?
O4 C4 1.229(3) . ?
N2 C15 1.460(3) . ?
N2 C11 1.343(3) . ?
C1 C2 1.466(4) . ?
C1 Mo1 2.231(2) . ?
N3 C40 1.345(4) . ?
N3 C44 1.454(3) . ?
N1 C13 1.343(3) . ?
N1 C27 1.450(3) . ?
C5 O5 1.132(4) . ?
C5 Mo1 2.063(3) . ?
N4 C56 1.456(3) . ?
N4 C42 1.348(3) . ?
C15 C20 1.404(4) . ?
C15 C16 1.403(4) . ?
C3 C2 1.396(3) . ?
C3 C4 1.499(4) . ?
C10 H10A 0.9600 . ?
C10 H10B 0.9600 . ?
C10 H10C 0.9600 . ?
C10 C11 1.509(4) . ?
C43 H43A 0.9600 . ?
C43 H43B 0.9600 . ?
C43 H43C 0.9600 . ?
C43 C42 1.511(4) . ?
C7 O7 1.132(4) . ?
C7 Mo1 2.051(3) . ?
C20 C24 1.521(4) . ?
C20 C19 1.396(4) . ?
C56 C61 1.412(4) . ?
C56 C57 1.400(4) . ?
C11 C12 1.395(4) . ?
C13 C12 1.392(4) . ?
C13 C14 1.503(4) . ?
C24 H24 0.9800 . ?
C24 C25 1.529(4) . ?
C24 C26 1.532(5) . ?
C6 Mo1 2.041(4) . ?
C6 O6 1.133(4) . ?
C12 H12 0.9300 . ?
C40 C41 1.391(4) . ?
C40 C39 1.508(4) . ?
C44 C45 1.403(4) . ?
C44 C49 1.412(4) . ?
C14 H14A 0.9600 . ?
C14 H14B 0.9600 . ?
C14 H14C 0.9600 . ?
C45 C50 1.510(4) . ?
C45 C46 1.399(4) . ?
C27 C32 1.417(4) . ?
C27 C28 1.392(5) . ?
C34 H34A 0.9600 . ?
C34 H34B 0.9600 . ?
C34 H34C 0.9600 . ?
C34 C33 1.532(5) . ?
C42 C41 1.395(4) . ?
C50 H50 0.9800 . ?
C50 C52 1.528(5) . ?
C50 C51 1.524(5) . ?
C41 H41 0.9300 . ?
C61 C60 1.389(4) . ?
C61 C65 1.513(5) . ?
C32 C31 1.393(5) . ?
C32 C36 1.519(6) . ?
C52 H52A 0.9600 . ?
C52 H52B 0.9600 . ?
C52 H52C 0.9600 . ?
C51 H51A 0.9600 . ?
C51 H51B 0.9600 . ?
C51 H51C 0.9600 . ?
C19 H19 0.9300 . ?
C19 C18 1.374(5) . ?
C64 H64A 0.9600 . ?
C64 H64B 0.9600 . ?
C64 H64C 0.9600 . ?
C64 C62 1.529(4) . ?
C57 C62 1.521(4) . ?
C57 C58 1.397(4) . ?
C63 H63A 0.9600 . ?
C63 H63B 0.9600 . ?
C63 H63C 0.9600 . ?
C63 C62 1.533(5) . ?
C28 C33 1.523(5) . ?
C28 C29 1.396(4) . ?
C8 Mo1 2.052(3) . ?
C8 O8 1.137(4) . ?
C33 H33 0.9800 . ?
C33 C35 1.537(4) . ?
C25 H25A 0.9600 . ?
C25 H25B 0.9600 . ?
C25 H25C 0.9600 . ?
C17 H17 0.9300 . ?
C17 C18 1.385(5) . ?
C17 C16 1.401(4) . ?
C35 H35A 0.9600 . ?
C35 H35B 0.9600 . ?
C35 H35C 0.9600 . ?
C39 H39A 0.9600 . ?
C39 H39B 0.9600 . ?
C39 H39C 0.9600 . ?
C26 H26A 0.9600 . ?
C26 H26B 0.9600 . ?
C26 H26C 0.9600 . ?
C29 H29 0.9300 . ?
C29 C30 1.385(6) . ?
C60 H60 0.9300 . ?
C60 C59 1.358(6) . ?
C18 H18 0.9300 . ?
C49 C48 1.401(5) . ?
C49 C53 1.512(5) . ?
C31 H31 0.9300 . ?
C31 C30 1.361(7) . ?
C30 H30 0.9300 . ?
C65 H65 0.9800 . ?
C65 C67 1.512(6) . ?
C65 C66 1.558(6) . ?
C46 H46 0.9300 . ?
C46 C47 1.380(6) . ?
C23 H23A 0.9600 . ?
C23 H23B 0.9600 . ?
C23 H23C 0.9600 . ?
C23 C21 1.509(6) . ?
C62 H62 0.9800 . ?
C16 C21 1.515(5) . ?
C21 H21 0.9800 . ?
C21 C22 1.518(6) . ?
C67 H67A 0.9600 . ?
C67 H67B 0.9600 . ?
C67 H67C 0.9600 . ?
C22 H22A 0.9600 . ?
C22 H22B 0.9600 . ?
C22 H22C 0.9600 . ?
C58 H58 0.9300 . ?
C58 C59 1.379(5) . ?
C47 H47 0.9300 . ?
C47 C48 1.370(6) . ?
C36 H36 0.9800 . ?
C36 C37 1.515(6) . ?
C36 C38 1.529(5) . ?
C37 H37A 0.9600 . ?
C37 H37B 0.9600 . ?
C37 H37C 0.9600 . ?
C59 H59 0.9300 . ?
C66 H66A 0.9600 . ?
C66 H66B 0.9600 . ?
C66 H66C 0.9600 . ?
C38 H38A 0.9600 . ?
C38 H38B 0.9600 . ?
C38 H38C 0.9600 . ?
C48 H48 0.9300 . ?
C68 C73 1.339(7) . ?
C68 C69 1.386(7) . ?
C68 C74 1.460(8) . ?
C72 H72 0.9300 . ?
C72 C73 1.387(8) . ?
C72 C71 1.324(8) . ?
C73 H73 0.9300 . ?
C69 H69 0.9300 . ?
C69 C70 1.374(8) . ?
C70 H70 0.9300 . ?
C70 C71 1.407(9) . ?
C71 H71 0.9300 . ?
C74 H74A 0.9600 . ?
C74 H74B 0.9600 . ?
C74 H74C 0.9600 . ?
C55 H55A 0.9600 . ?
C55 H55B 0.9600 . ?
C55 H55C 0.9600 . ?
C55 C53 1.491(9) . ?
C53 H53 0.9800 . ?
C53 C54 1.505(8) . ?
C54 H54A 0.9600 . ?
C54 H54B 0.9600 . ?
C54 H54C 0.9600 . ?

loop_
_geom_torsion_atom_site_label_1
_geom_torsion_atom_site_label_2
_geom_torsion_atom_site_label_3
_geom_torsion_atom_site_label_4
_geom_torsion
_geom_torsion_site_symmetry_1
_geom_torsion_site_symmetry_2
_geom_torsion_site_symmetry_3
_geom_torsion_site_symmetry_4
_geom_torsion_publ_flag
Al2 O2 C2 C1 178.99(16) . . . . ?
Al2 O2 C2 C3 -2.4(3) . . . . ?
Al2 N3 C40 C41 12.8(4) . . . . ?
Al2 N3 C40 C39 -168.4(2) . . . . ?
Al2 N3 C44 C45 90.2(3) . . . . ?
Al2 N3 C44 C49 -87.2(4) . . . . ?
Al2 N4 C56 C61 95.3(3) . . . . ?
Al2 N4 C56 C57 -84.3(3) . . . . ?
Al2 N4 C42 C43 170.0(2) . . . . ?
Al2 N4 C42 C41 -11.6(4) . . . . ?
Al1 O1 C1 C2 -7.2(3) . . . . ?
Al1 O1 C1 Mo1 168.86(11) . . . . ?
Al1 O3 C3 C2 -2.7(3) . . . . ?
Al1 O3 C3 C4 177.88(16) . . . . ?
Al1 N2 C15 C20 -90.7(3) . . . . ?
Al1 N2 C15 C16 88.8(3) . . . . ?
Al1 N2 C11 C10 172.1(2) . . . . ?
Al1 N2 C11 C12 -7.8(4) . . . . ?
Al1 N1 C13 C12 10.2(4) . . . . ?
Al1 N1 C13 C14 -170.2(2) . . . . ?
Al1 N1 C27 C32 -101.2(3) . . . . ?
Al1 N1 C27 C28 76.3(3) . . . . ?
O1 Al1 O3 C3 2.68(19) . . . . ?
O1 Al1 N2 C15 -46.5(2) . . . . ?
O1 Al1 N2 C11 141.5(2) . . . . ?
O1 Al1 N1 C13 -145.0(2) . . . . ?
O1 Al1 N1 C27 32.9(2) . . . . ?
O1 C1 C2 O2 -174.10(19) . . . . ?
O1 C1 C2 C3 7.4(3) . . . . ?
O3 Al1 O1 C1 2.6(2) . . . . ?
O3 Al1 N2 C15 69.2(2) . . . . ?
O3 Al1 N2 C11 -102.8(2) . . . . ?
O3 Al1 N1 C13 100.5(2) . . . . ?
O3 Al1 N1 C27 -81.6(2) . . . . ?
O3 C3 C2 O2 178.8(2) . . . . ?
O3 C3 C2 C1 -2.7(4) . . . . ?
O3 C3 C4 Al2 -176.24(17) . . . . ?
O3 C3 C4 O4 3.6(3) . . . . ?
O2 Al2 N3 C40 93.0(2) . . . . ?
O2 Al2 N3 C44 -84.7(2) . . . . ?
O2 Al2 N4 C56 86.5(2) . . . . ?
O2 Al2 N4 C42 -94.6(2) . . . . ?
N2 Al1 O1 C1 124.3(2) . . . . ?
N2 Al1 O3 C3 -123.10(18) . . . . ?
N2 Al1 N1 C13 -18.4(2) . . . . ?
N2 Al1 N1 C27 159.5(2) . . . . ?
N2 C15 C20 C24 4.5(4) . . . . ?
N2 C15 C20 C19 -177.4(2) . . . . ?
N2 C15 C16 C17 178.0(3) . . . . ?
N2 C15 C16 C21 -1.2(4) . . . . ?
N2 C11 C12 C13 -6.3(5) . . . . ?
N3 Al2 O2 C2 128.69(16) . . . . ?
N3 Al2 N4 C56 -151.5(2) . . . . ?
N3 Al2 N4 C42 27.4(2) . . . . ?
N3 C40 C41 C42 12.2(5) . . . . ?
N3 C44 C45 C50 1.2(5) . . . . ?
N3 C44 C45 C46 -179.6(3) . . . . ?
N3 C44 C49 C48 179.0(4) . . . . ?
N3 C44 C49 C53 -1.5(6) . . . . ?
N1 Al1 O1 C1 -119.2(2) . . . . ?
N1 Al1 O3 C3 125.25(18) . . . . ?
N1 Al1 N2 C15 -170.8(2) . . . . ?
N1 Al1 N2 C11 17.2(2) . . . . ?
N1 C13 C12 C11 5.1(5) . . . . ?
N1 C27 C32 C31 174.4(3) . . . . ?
N1 C27 C32 C36 -3.5(4) . . . . ?
N1 C27 C28 C33 10.0(4) . . . . ?
N1 C27 C28 C29 -173.6(3) . . . . ?
N4 Al2 O2 C2 -118.54(16) . . . . ?
N4 Al2 N3 C40 -27.9(2) . . . . ?
N4 Al2 N3 C44 154.4(2) . . . . ?
N4 C56 C61 C60 178.8(3) . . . . ?
N4 C56 C61 C65 -2.2(4) . . . . ?
N4 C56 C57 C62 2.0(4) . . . . ?
N4 C56 C57 C58 -178.8(3) . . . . ?
N4 C42 C41 C40 -12.9(5) . . . . ?
C15 N2 C11 C10 0.1(4) . . . . ?
C15 N2 C11 C12 -179.8(3) . . . . ?
C15 C20 C24 C25 -120.7(3) . . . . ?
C15 C20 C24 C26 116.9(3) . . . . ?
C15 C20 C19 C18 -1.0(4) . . . . ?
C15 C16 C21 C23 -143.1(4) . . . . ?
C15 C16 C21 C22 92.4(4) . . . . ?
C2 C3 C4 Al2 4.3(2) . . . . ?
C2 C3 C4 O4 -175.9(2) . . . . ?
C10 C11 C12 C13 173.7(3) . . . . ?
C43 C42 C41 C40 165.6(3) . . . . ?
C20 C15 C16 C17 -2.5(4) . . . . ?
C20 C15 C16 C21 178.3(3) . . . . ?
C20 C19 C18 C17 -1.6(5) . . . . ?
C56 N4 C42 C43 -11.1(4) . . . . ?
C56 N4 C42 C41 167.3(3) . . . . ?
C56 C61 C60 C59 -0.2(5) . . . . ?
C56 C61 C65 C67 -121.5(3) . . . . ?
C56 C61 C65 C66 115.6(4) . . . . ?
C56 C57 C62 C64 -118.2(3) . . . . ?
C56 C57 C62 C63 119.1(3) . . . . ?
C56 C57 C58 C59 0.1(5) . . . . ?
C11 N2 C15 C20 81.5(3) . . . . ?
C11 N2 C15 C16 -99.0(3) . . . . ?
C13 N1 C27 C32 76.8(3) . . . . ?
C13 N1 C27 C28 -105.8(3) . . . . ?
C24 C20 C19 C18 177.2(3) . . . . ?
C40 N3 C44 C45 -87.4(4) . . . . ?
C40 N3 C44 C49 95.1(4) . . . . ?
C44 N3 C40 C41 -169.5(3) . . . . ?
C44 N3 C40 C39 9.3(4) . . . . ?
C44 C45 C50 C52 122.1(3) . . . . ?
C44 C45 C50 C51 -115.6(3) . . . . ?
C44 C45 C46 C47 1.9(6) . . . . ?
C44 C49 C48 C47 -0.6(8) . . . . ?
C44 C49 C53 C55 -95.6(6) . . . . ?
C44 C49 C53 C54 140.4(5) . . . . ?
C14 C13 C12 C11 -174.6(3) . . . . ?
C45 C44 C49 C48 1.5(6) . . . . ?
C45 C44 C49 C53 -179.0(4) . . . . ?
C45 C46 C47 C48 -1.1(8) . . . . ?
C27 N1 C13 C12 -167.7(3) . . . . ?
C27 N1 C13 C14 12.0(4) . . . . ?
C27 C32 C31 C30 -0.1(5) . . . . ?
C27 C32 C36 C37 102.9(4) . . . . ?
C27 C32 C36 C38 -132.5(4) . . . . ?
C27 C28 C33 C34 -131.2(3) . . . . ?
C27 C28 C33 C35 105.5(3) . . . . ?
C27 C28 C29 C30 -1.4(5) . . . . ?
C42 N4 C56 C61 -83.5(3) . . . . ?
C42 N4 C56 C57 96.8(3) . . . . ?
C50 C45 C46 C47 -178.8(4) . . . . ?
C4 Al2 O2 C2 4.08(17) . . . . ?
C4 Al2 N3 C40 -160.1(2) . . . . ?
C4 Al2 N3 C44 22.3(3) . . . . ?
C4 Al2 N4 C56 -18.5(3) . . . . ?
C4 Al2 N4 C42 160.4(2) . . . . ?
C4 C3 C2 O2 -1.8(3) . . . . ?
C4 C3 C2 C1 176.7(2) . . . . ?
C61 C56 C57 C62 -177.7(3) . . . . ?
C61 C56 C57 C58 1.6(4) . . . . ?
C61 C60 C59 C58 1.8(6) . . . . ?
C32 C27 C28 C33 -172.7(3) . . . . ?
C32 C27 C28 C29 3.7(4) . . . . ?
C32 C31 C30 C29 2.3(6) . . . . ?
C19 C20 C24 C25 61.2(4) . . . . ?
C19 C20 C24 C26 -61.2(3) . . . . ?
C57 C56 C61 C60 -1.5(4) . . . . ?
C57 C56 C61 C65 177.4(3) . . . . ?
C57 C58 C59 C60 -1.8(6) . . . . ?
C28 C27 C32 C31 -3.0(4) . . . . ?
C28 C27 C32 C36 179.1(3) . . . . ?
C28 C29 C30 C31 -1.5(6) . . . . ?
C33 C28 C29 C30 175.1(3) . . . . ?
C17 C16 C21 C23 37.8(5) . . . . ?
C17 C16 C21 C22 -86.8(5) . . . . ?
C39 C40 C41 C42 -166.6(3) . . . . ?
C29 C28 C33 C34 52.5(4) . . . . ?
C29 C28 C33 C35 -70.8(4) . . . . ?
C60 C61 C65 C67 57.4(4) . . . . ?
C60 C61 C65 C66 -65.4(4) . . . . ?
C18 C17 C16 C15 -0.1(5) . . . . ?
C18 C17 C16 C21 179.1(3) . . . . ?
C49 C44 C45 C50 178.6(3) . . . . ?
C49 C44 C45 C46 -2.2(5) . . . . ?
C31 C32 C36 C37 -75.0(4) . . . . ?
C31 C32 C36 C38 49.6(5) . . . . ?
C65 C61 C60 C59 -179.2(4) . . . . ?
C46 C45 C50 C52 -57.2(4) . . . . ?
C46 C45 C50 C51 65.2(4) . . . . ?
C46 C47 C48 C49 0.4(9) . . . . ?
C62 C57 C58 C59 179.4(3) . . . . ?
C16 C15 C20 C24 -175.0(3) . . . . ?
C16 C15 C20 C19 3.1(4) . . . . ?
C16 C17 C18 C19 2.2(5) . . . . ?
C58 C57 C62 C64 62.6(4) . . . . ?
C58 C57 C62 C63 -60.1(4) . . . . ?
C36 C32 C31 C30 177.9(4) . . . . ?
C48 C49 C53 C55 83.9(7) . . . . ?
C48 C49 C53 C54 -40.2(7) . . . . ?
Mo1 C1 C2 O2 10.2(3) . . . . ?
Mo1 C1 C2 C3 -168.26(18) . . . . ?
C68 C69 C70 C71 2.3(9) . . . . ?
C73 C68 C69 C70 -3.2(8) . . . . ?
C73 C72 C71 C70 3.1(10) . . . . ?
C69 C68 C73 C72 4.1(9) . . . . ?
C69 C70 C71 C72 -2.2(10) . . . . ?
C71 C72 C73 C68 -4.1(9) . . . . ?
C74 C68 C73 C72 -178.6(6) . . . . ?
C74 C68 C69 C70 179.5(6) . . . . ?
C53 C49 C48 C47 179.9(5) . . . . ?

loop_
_exptl_oxdiff_crystal_face_indexfrac_h
_exptl_oxdiff_crystal_face_indexfrac_k
_exptl_oxdiff_crystal_face_indexfrac_l
_exptl_oxdiff_crystal_face_x
_exptl_oxdiff_crystal_face_y
_exptl_oxdiff_crystal_face_z
-9.0161 0.0282 13.0563 0.2350 0.8992 -0.3927
9.0192 0.9725 -13.0593 -0.2304 -0.9490 0.2823
0.0254 8.0074 -3.0269 -0.0885 -0.4287 -0.8754
4.9956 -1.0344 17.9980 0.9183 -0.1966 0.2587
3.0079 3.9765 18.9937 0.9146 -0.2648 -0.3756
-5.9854 6.0354 -8.9987 -0.5536 0.1232 -0.8756
-5.0012 -0.9662 -18.9931 -0.9692 0.2862 -0.0350
-4.9982 0.0345 -18.9961 -0.9646 0.2364 -0.1455
-9.0222 -1.9731 13.0622 0.2258 0.9988 -0.1718
5.9881 -7.0261 -5.0129 -0.0357 -0.2139 1.0249
